data_4022759
loop_
_publ_author_name
'Dhevalapally B. Ramachary'
'Kinthada Ramakumar'
'Vidadala V. Narayana'

_publ_section_title
;
 Organocatalytic Cascade Reactions Based on Push-Pull Dienamine
 Platform: Synthesis of Highly Substituted Anilines
;
_journal_name_full 'Journal of Organic Chemistry'
_journal_page_first 1458
_journal_page_last 1463
_journal_paper_doi 10.1021/jo0623639
_journal_volume 72
_journal_year 2007
_chemical_formula_moiety 'C26 H27 Cl N2 O2'
_chemical_formula_sum 'C26 H27 Cl N2 O2'
_chemical_formula_weight 434.95
_space_group_IT_number 2
_symmetry_cell_setting triclinic
_symmetry_space_group_name_Hall '-P 1'
_symmetry_space_group_name_H-M 'P -1'
_atom_sites_solution_hydrogens geom
_atom_sites_solution_primary direct
_atom_sites_solution_secondary difmap
_audit_creation_method SHELXL-97
_cell_angle_alpha 77.344(3)
_cell_angle_beta 67.507(3)
_cell_angle_gamma 83.509(3)
_cell_formula_units_Z 2
_cell_length_a 10.602(2)
_cell_length_b 10.735(2)
_cell_length_c 11.281(2)
_cell_measurement_reflns_used 6316
_cell_measurement_temperature 293(2)
_cell_measurement_theta_max 26.02
_cell_measurement_theta_min 2.29
_cell_volume 1156.8(4)
_computing_cell_refinement 'Bruker SMART'
_computing_data_collection 'Bruker SMART'
_computing_data_reduction 'Bruker SAINT'
_computing_molecular_graphics 'Bruker SHELXTL'
_computing_publication_material 'Bruker SHELXTL'
_computing_structure_refinement 'SHELXL-97 (Sheldrick, 1997)'
_computing_structure_solution 'SHELXS-97 (Sheldrick, 1990)'
_diffrn_ambient_temperature 293(2)
_diffrn_measured_fraction_theta_full 0.989
_diffrn_measured_fraction_theta_max 0.989
_diffrn_measurement_device_type 'CCD area detector'
_diffrn_measurement_method 'phi and omega scans'
_diffrn_radiation_monochromator graphite
_diffrn_radiation_source 'fine-focus sealed tube'
_diffrn_radiation_type MoK\a
_diffrn_radiation_wavelength 0.71073
_diffrn_reflns_av_R_equivalents 0.0191
_diffrn_reflns_av_sigmaI/netI 0.0211
_diffrn_reflns_limit_h_max 12
_diffrn_reflns_limit_h_min -12
_diffrn_reflns_limit_k_max 13
_diffrn_reflns_limit_k_min -13
_diffrn_reflns_limit_l_max 13
_diffrn_reflns_limit_l_min -13
_diffrn_reflns_number 12012
_diffrn_reflns_theta_full 26.04
_diffrn_reflns_theta_max 26.04
_diffrn_reflns_theta_min 1.95
_exptl_absorpt_coefficient_mu 0.190
_exptl_absorpt_correction_T_max 0.96
_exptl_absorpt_correction_T_min 0.885029
_exptl_absorpt_correction_type multi-scan
_exptl_absorpt_process_details Sadabs
_exptl_crystal_colour colourless
_exptl_crystal_density_diffrn 1.249
_exptl_crystal_density_method 'not measured'
_exptl_crystal_description block
_exptl_crystal_F_000 460
_exptl_crystal_size_max 0.40
_exptl_crystal_size_mid 0.32
_exptl_crystal_size_min 0.22
_refine_diff_density_max 0.222
_refine_diff_density_min -0.280
_refine_diff_density_rms 0.045
_refine_ls_extinction_method none
_refine_ls_goodness_of_fit_ref 1.038
_refine_ls_hydrogen_treatment mixed
_refine_ls_matrix_type full
_refine_ls_number_parameters 286
_refine_ls_number_reflns 4506
_refine_ls_number_restraints 0
_refine_ls_restrained_S_all 1.038
_refine_ls_R_factor_all 0.0603
_refine_ls_R_factor_gt 0.0497
_refine_ls_shift/su_max 0.000
_refine_ls_shift/su_mean 0.000
_refine_ls_structure_factor_coef Fsqd
_refine_ls_weighting_details 'calc w=1/[\s^2^(Fo^2^)+(0.0700P)^2^+0.2797P] where P=(Fo^2^+2Fc^2^)/3'
_refine_ls_weighting_scheme calc
_refine_ls_wR_factor_gt 0.1308
_refine_ls_wR_factor_ref 0.1387
_reflns_number_gt 3606
_reflns_number_total 4506
_reflns_threshold_expression >2sigma(I)
_cod_data_source_file jo0623639si20061115_010026.cif
_cod_data_source_block DBR-5ia
_cod_depositor_comments
;
The following automatic conversions were performed:
'_symmetry_cell_setting' value 'Triclinic' changed to 'triclinic'
according to '/home/saulius/struct/CIF-dictionaries/cif_core.dic'
dictionary named 'cif_core.dic' version 2.4.1 from 2010-06-29.

Automatic conversion script
Id: cif_fix_enum 1527 2010-12-29 10:47:43Z saulius 
;
_cod_database_code 4022759

loop_
_symmetry_equiv_pos_as_xyz
'x, y, z'
'-x, -y, -z'

loop_
_atom_site_label
_atom_site_type_symbol
_atom_site_fract_x
_atom_site_fract_y
_atom_site_fract_z
_atom_site_U_iso_or_equiv
_atom_site_adp_type
_atom_site_occupancy
_atom_site_symmetry_multiplicity
_atom_site_calc_flag
_atom_site_refinement_flags
Cl1 Cl 0.16616(8) -0.04626(6) -0.22410(6) 0.0881(2) Uani 1 1 d .
O1 O 0.34490(13) 0.48192(14) -0.24471(12) 0.0602(4) Uani 1 1 d .
N2 N 0.38074(16) 0.59914(14) 0.20870(15) 0.0471(4) Uani 1 1 d .
O2 O 0.15323(14) 0.58682(13) -0.14220(13) 0.0613(4) Uani 1 1 d .
C2 C 0.33406(16) 0.51251(15) 0.15745(16) 0.0434(4) Uani 1 1 d .
C3 C 0.30522(17) 0.55581(16) 0.04415(16) 0.0441(4) Uani 1 1 d .
C5 C 0.27382(18) 0.33709(16) 0.03718(17) 0.0476(4) Uani 1 1 d .
N1 N 0.36535(16) 0.33465(14) 0.32237(14) 0.0511(4) Uani 1 1 d .
C4 C 0.27409(17) 0.46776(16) -0.01544(16) 0.0449(4) Uani 1 1 d .
C1 C 0.33151(17) 0.38039(16) 0.21355(16) 0.0453(4) Uani 1 1 d .
C6 C 0.30093(19) 0.29610(17) 0.15012(17) 0.0501(4) Uani 1 1 d .
H6 H 0.2988 0.2092 0.1855 0.060 Uiso 1 1 calc R
C13 C 0.24366(19) 0.24121(16) -0.02449(17) 0.0494(4) Uani 1 1 d .
C7 C 0.30194(18) 0.69039(16) 0.27684(17) 0.0476(4) Uani 1 1 d .
C23 C 0.26297(18) 0.51107(16) -0.14601(17) 0.0474(4) Uani 1 1 d .
C17 C 0.1001(2) 0.1610(2) -0.11131(19) 0.0606(5) Uani 1 1 d .
H17 H 0.0205 0.1673 -0.1288 0.073 Uiso 1 1 calc R
C24 C 0.3189(2) 0.69491(17) -0.01966(19) 0.0542(4) Uani 1 1 d .
H24A H 0.2319 0.7387 0.0115 0.081 Uiso 1 1 calc R
H24B H 0.3494 0.7029 -0.1127 0.081 Uiso 1 1 calc R
H24C H 0.3840 0.7319 0.0016 0.081 Uiso 1 1 calc R
C16 C 0.1942(2) 0.06238(18) -0.14352(18) 0.0591(5) Uani 1 1 d .
C8 C 0.3622(2) 0.76311(18) 0.3282(2) 0.0601(5) Uani 1 1 d .
H8 H 0.4539 0.7486 0.3167 0.072 Uiso 1 1 calc R
C18 C 0.1260(2) 0.25041(18) -0.05253(18) 0.0557(5) Uani 1 1 d .
H18 H 0.0635 0.3178 -0.0315 0.067 Uiso 1 1 calc R
C14 C 0.3343(2) 0.13874(19) -0.0557(2) 0.0635(5) Uani 1 1 d .
H14 H 0.4125 0.1298 -0.0356 0.076 Uiso 1 1 calc R
C22 C 0.3226(3) 0.3972(2) 0.43596(19) 0.0659(6) Uani 1 1 d .
H22A H 0.2325 0.4374 0.4516 0.079 Uiso 1 1 calc R
H22B H 0.3866 0.4616 0.4221 0.079 Uiso 1 1 calc R
C19 C 0.3813(2) 0.19754(18) 0.3653(2) 0.0614(5) Uani 1 1 d .
H19A H 0.4552 0.1608 0.2989 0.074 Uiso 1 1 calc R
H19B H 0.2978 0.1544 0.3859 0.074 Uiso 1 1 calc R
C12 C 0.1648(2) 0.7137(2) 0.2971(2) 0.0651(5) Uani 1 1 d .
H12 H 0.1212 0.6654 0.2659 0.078 Uiso 1 1 calc R
C15 C 0.3103(3) 0.04976(19) -0.1161(2) 0.0691(6) Uani 1 1 d .
H15 H 0.3724 -0.0177 -0.1378 0.083 Uiso 1 1 calc R
C20 C 0.4139(3) 0.1886(2) 0.4860(2) 0.0719(6) Uani 1 1 d .
H20A H 0.5092 0.2051 0.4635 0.086 Uiso 1 1 calc R
H20B H 0.3927 0.1055 0.5427 0.086 Uiso 1 1 calc R
C21 C 0.3209(3) 0.2928(2) 0.5487(2) 0.0750(6) Uani 1 1 d .
H21A H 0.2292 0.2627 0.5989 0.090 Uiso 1 1 calc R
H21B H 0.3551 0.3220 0.6060 0.090 Uiso 1 1 calc R
C9 C 0.2879(3) 0.8555(2) 0.3953(3) 0.0846(8) Uani 1 1 d .
H9 H 0.3296 0.9021 0.4300 0.102 Uiso 1 1 calc R
C11 C 0.0927(3) 0.8087(3) 0.3636(3) 0.0929(9) Uani 1 1 d .
H11 H 0.0010 0.8244 0.3757 0.111 Uiso 1 1 calc R
C10 C 0.1540(3) 0.8802(3) 0.4122(3) 0.1038(10) Uani 1 1 d .
H10 H 0.1047 0.9447 0.4559 0.125 Uiso 1 1 calc R
C25 C 0.1366(3) 0.6387(2) -0.2665(2) 0.0714(6) Uani 1 1 d .
H25A H 0.2257 0.6521 -0.3358 0.086 Uiso 1 1 calc R
H25B H 0.0877 0.7206 -0.2622 0.086 Uiso 1 1 calc R
C26 C 0.0608(3) 0.5512(3) -0.2962(2) 0.0800(7) Uani 1 1 d .
H26A H 0.1121 0.4720 -0.3061 0.120 Uiso 1 1 calc R
H26B H 0.0469 0.5888 -0.3759 0.120 Uiso 1 1 calc R
H26C H -0.0260 0.5355 -0.2261 0.120 Uiso 1 1 calc R
H2 H 0.450(2) 0.5787(19) 0.2194(19) 0.052(6) Uiso 1 1 d .

loop_
_atom_site_aniso_label
_atom_site_aniso_U_11
_atom_site_aniso_U_22
_atom_site_aniso_U_33
_atom_site_aniso_U_23
_atom_site_aniso_U_13
_atom_site_aniso_U_12
Cl1 0.1391(6) 0.0588(3) 0.0863(4) -0.0273(3) -0.0520(4) -0.0173(3)
O1 0.0581(8) 0.0770(9) 0.0461(7) -0.0198(7) -0.0176(6) 0.0045(7)
N2 0.0473(8) 0.0451(8) 0.0563(9) -0.0178(7) -0.0244(7) 0.0042(6)
O2 0.0656(8) 0.0638(8) 0.0612(8) -0.0186(7) -0.0318(7) 0.0153(7)
C2 0.0444(9) 0.0410(9) 0.0462(9) -0.0149(7) -0.0156(7) 0.0022(7)
C3 0.0460(9) 0.0418(9) 0.0448(9) -0.0128(7) -0.0158(7) 0.0023(7)
C5 0.0535(10) 0.0436(9) 0.0469(9) -0.0167(7) -0.0165(8) 0.0025(7)
N1 0.0691(10) 0.0428(8) 0.0456(8) -0.0137(6) -0.0250(7) 0.0050(7)
C4 0.0473(9) 0.0443(9) 0.0442(9) -0.0137(7) -0.0164(7) 0.0026(7)
C1 0.0508(9) 0.0441(9) 0.0419(9) -0.0136(7) -0.0164(7) 0.0025(7)
C6 0.0653(11) 0.0395(9) 0.0468(10) -0.0110(7) -0.0212(8) 0.0005(8)
C13 0.0614(11) 0.0433(9) 0.0431(9) -0.0127(7) -0.0164(8) -0.0024(8)
C7 0.0545(10) 0.0389(9) 0.0554(10) -0.0126(8) -0.0258(8) 0.0019(7)
C23 0.0505(10) 0.0457(9) 0.0496(10) -0.0144(8) -0.0196(8) -0.0012(7)
C17 0.0666(12) 0.0623(12) 0.0576(11) -0.0173(9) -0.0223(9) -0.0117(10)
C24 0.0662(11) 0.0433(9) 0.0571(11) -0.0085(8) -0.0276(9) -0.0029(8)
C16 0.0883(14) 0.0427(10) 0.0490(10) -0.0115(8) -0.0238(10) -0.0135(9)
C8 0.0642(12) 0.0499(10) 0.0820(14) -0.0247(10) -0.0395(11) 0.0047(9)
C18 0.0594(11) 0.0542(11) 0.0538(11) -0.0203(9) -0.0161(9) -0.0006(8)
C14 0.0772(13) 0.0514(11) 0.0731(13) -0.0242(10) -0.0365(11) 0.0100(9)
C22 0.0902(15) 0.0614(12) 0.0477(11) -0.0189(9) -0.0254(10) 0.0080(11)
C19 0.0861(14) 0.0453(10) 0.0548(11) -0.0099(8) -0.0301(10) 0.0065(9)
C12 0.0574(12) 0.0678(13) 0.0850(15) -0.0369(11) -0.0330(10) 0.0071(9)
C15 0.0923(16) 0.0459(11) 0.0769(14) -0.0269(10) -0.0352(12) 0.0114(10)
C20 0.0949(16) 0.0632(13) 0.0649(13) -0.0065(10) -0.0433(12) 0.0069(11)
C21 0.1068(18) 0.0709(14) 0.0544(12) -0.0157(10) -0.0375(12) 0.0044(13)
C9 0.1017(18) 0.0633(14) 0.125(2) -0.0516(14) -0.0688(17) 0.0177(12)
C11 0.0667(14) 0.1001(19) 0.135(2) -0.0680(18) -0.0481(15) 0.0328(13)
C10 0.102(2) 0.0913(19) 0.156(3) -0.085(2) -0.070(2) 0.0448(16)
C25 0.0881(16) 0.0648(13) 0.0758(14) -0.0099(11) -0.0496(13) 0.0031(11)
C26 0.0795(15) 0.0933(18) 0.0784(16) -0.0307(14) -0.0355(13) 0.0036(13)

loop_
_atom_type_symbol
_atom_type_description
_atom_type_scat_dispersion_real
_atom_type_scat_dispersion_imag
_atom_type_scat_source
C C 0.0033 0.0016 'International Tables Vol C Tables 4.2.6.8 and 6.1.1.4'
H H 0.0000 0.0000 'International Tables Vol C Tables 4.2.6.8 and 6.1.1.4'
N N 0.0061 0.0033 'International Tables Vol C Tables 4.2.6.8 and 6.1.1.4'
O O 0.0106 0.0060 'International Tables Vol C Tables 4.2.6.8 and 6.1.1.4'
Cl Cl 0.1484 0.1585 'International Tables Vol C Tables 4.2.6.8 and 6.1.1.4'

loop_
_geom_angle_atom_site_label_1
_geom_angle_atom_site_label_2
_geom_angle_atom_site_label_3
_geom_angle
C7 N2 C2 126.12(15)
C7 N2 H2 115.4(15)
C2 N2 H2 115.4(15)
C23 O2 C25 117.03(16)
C3 C2 N2 119.58(15)
C3 C2 C1 120.68(15)
N2 C2 C1 119.38(15)
C2 C3 C4 119.72(15)
C2 C3 C24 119.89(15)
C4 C3 C24 120.19(15)
C6 C5 C4 119.23(16)
C6 C5 C13 119.06(15)
C4 C5 C13 121.71(16)
C1 N1 C19 120.00(14)
C1 N1 C22 124.09(15)
C19 N1 C22 109.03(15)
C5 C4 C3 120.27(15)
C5 C4 C23 119.31(15)
C3 C4 C23 119.72(15)
N1 C1 C6 120.61(15)
N1 C1 C2 121.74(15)
C6 C1 C2 117.55(15)
C5 C6 C1 122.53(16)
C5 C6 H6 118.7
C1 C6 H6 118.7
C18 C13 C14 118.16(17)
C18 C13 C5 121.80(16)
C14 C13 C5 120.04(17)
N2 C7 C12 123.07(16)
N2 C7 C8 118.96(16)
C12 C7 C8 117.97(17)
O1 C23 O2 123.44(17)
O1 C23 C4 123.58(16)
O2 C23 C4 112.97(15)
C16 C17 C18 118.98(19)
C16 C17 H17 120.5
C18 C17 H17 120.5
C3 C24 H24A 109.5
C3 C24 H24B 109.5
H24A C24 H24B 109.5
C3 C24 H24C 109.5
H24A C24 H24C 109.5
H24B C24 H24C 109.5
C15 C16 C17 121.46(18)
C15 C16 Cl1 119.31(16)
C17 C16 Cl1 119.22(17)
C9 C8 C7 120.8(2)
C9 C8 H8 119.6
C7 C8 H8 119.6
C17 C18 C13 121.06(18)
C17 C18 H18 119.5
C13 C18 H18 119.5
C15 C14 C13 121.2(2)
C15 C14 H14 119.4
C13 C14 H14 119.4
N1 C22 C21 105.44(16)
N1 C22 H22A 110.7
C21 C22 H22A 110.7
N1 C22 H22B 110.7
C21 C22 H22B 110.7
H22A C22 H22B 108.8
N1 C19 C20 103.23(16)
N1 C19 H19A 111.1
C20 C19 H19A 111.1
N1 C19 H19B 111.1
C20 C19 H19B 111.1
H19A C19 H19B 109.1
C11 C12 C7 120.0(2)
C11 C12 H12 120.0
C7 C12 H12 120.0
C16 C15 C14 119.12(19)
C16 C15 H15 120.4
C14 C15 H15 120.4
C19 C20 C21 101.84(17)
C19 C20 H20A 111.4
C21 C20 H20A 111.4
C19 C20 H20B 111.4
C21 C20 H20B 111.4
H20A C20 H20B 109.3
C22 C21 C20 104.31(17)
C22 C21 H21A 110.9
C20 C21 H21A 110.9
C22 C21 H21B 110.9
C20 C21 H21B 110.9
H21A C21 H21B 108.9
C10 C9 C8 121.0(2)
C10 C9 H9 119.5
C8 C9 H9 119.5
C10 C11 C12 121.2(2)
C10 C11 H11 119.4
C12 C11 H11 119.4
C9 C10 C11 119.0(2)
C9 C10 H10 120.5
C11 C10 H10 120.5
O2 C25 C26 110.73(19)
O2 C25 H25A 109.5
C26 C25 H25A 109.5
O2 C25 H25B 109.5
C26 C25 H25B 109.5
H25A C25 H25B 108.1
C25 C26 H26A 109.5
C25 C26 H26B 109.5
H26A C26 H26B 109.5
C25 C26 H26C 109.5
H26A C26 H26C 109.5
H26B C26 H26C 109.5

loop_
_geom_bond_atom_site_label_1
_geom_bond_atom_site_label_2
_geom_bond_distance
Cl1 C16 1.7392(18)
O1 C23 1.201(2)
N2 C7 1.379(2)
N2 C2 1.415(2)
N2 H2 0.79(2)
O2 C23 1.334(2)
O2 C25 1.460(2)
C2 C3 1.396(2)
C2 C1 1.420(2)
C3 C4 1.405(2)
C3 C24 1.506(2)
C5 C6 1.380(2)
C5 C4 1.398(2)
C5 C13 1.485(2)
N1 C1 1.382(2)
N1 C19 1.457(2)
N1 C22 1.470(2)
C4 C23 1.490(2)
C1 C6 1.401(2)
C6 H6 0.9300
C13 C18 1.388(3)
C13 C14 1.389(3)
C7 C12 1.385(3)
C7 C8 1.395(2)
C17 C16 1.378(3)
C17 C18 1.383(3)
C17 H17 0.9300
C24 H24A 0.9600
C24 H24B 0.9600
C24 H24C 0.9600
C16 C15 1.365(3)
C8 C9 1.369(3)
C8 H8 0.9300
C18 H18 0.9300
C14 C15 1.384(3)
C14 H14 0.9300
C22 C21 1.496(3)
C22 H22A 0.9700
C22 H22B 0.9700
C19 C20 1.509(3)
C19 H19A 0.9700
C19 H19B 0.9700
C12 C11 1.380(3)
C12 H12 0.9300
C15 H15 0.9300
C20 C21 1.513(3)
C20 H20A 0.9700
C20 H20B 0.9700
C21 H21A 0.9700
C21 H21B 0.9700
C9 C10 1.362(4)
C9 H9 0.9300
C11 C10 1.372(3)
C11 H11 0.9300
C10 H10 0.9300
C25 C26 1.467(3)
C25 H25A 0.9700
C25 H25B 0.9700
C26 H26A 0.9600
C26 H26B 0.9600
C26 H26C 0.9600

loop_
_cod_related_entry_id
_cod_related_entry_database
_cod_related_entry_code
1 ChemSpider 17264406
